data_4510187
loop_
_publ_author_name
'Pham, Phuong-Truc T.'
'Bader, Mamoun M.'

_publ_section_title
;
 Inter- and Intramolecular Interactions in Some Bromo- and
 Tricyanovinyl-Substituted Thiophenes and Ethylenedioxythiophenes
;
_journal_issue 3
_journal_name_full 'Crystal Growth &amp; Design'
_journal_page_first 916
_journal_paper_doi 10.1021/cg401513n
_journal_volume 14
_journal_year 2014
_chemical_formula_moiety 'C6 H4 Br2 O2 S'
_chemical_formula_sum 'C6 H4 Br2 O2 S'
_chemical_formula_weight 299.97
_chemical_name_common 03133
_chemical_name_systematic
; 
 ? 
;
_space_group_IT_number 9
_symmetry_cell_setting monoclinic
_symmetry_space_group_name_Hall 'C -2yc'
_symmetry_space_group_name_H-M 'C 1 c 1'
_atom_sites_solution_hydrogens geom
_atom_sites_solution_primary direct
_atom_sites_solution_secondary difmap
_audit_creation_method SHELXL-97
_cell_angle_alpha 90.00
_cell_angle_beta 123.924(2)
_cell_angle_gamma 90.00
_cell_formula_units_Z 8
_cell_length_a 25.335(4)
_cell_length_b 5.0261(8)
_cell_length_c 15.713(2)
_cell_measurement_reflns_used 1012
_cell_measurement_temperature 173(2)
_cell_volume 1660.2(4)
_computing_cell_refinement 'SAINT, Bruker'
_computing_data_collection 'SMART, Bruker'
_computing_data_reduction 'SAINT, Bruker'
_computing_molecular_graphics 'SHELXTL, Bruker'
_computing_structure_refinement SHELXL-97
_computing_structure_solution SIR97
_diffrn_ambient_temperature 173(2)
_diffrn_measured_fraction_theta_full 0.991
_diffrn_measured_fraction_theta_max 0.991
_diffrn_measurement_device_type 'Bruker SMART Platform CCD'
_diffrn_measurement_method 'area detector, omega scans'
_diffrn_radiation_monochromator graphite
_diffrn_radiation_source 'normal-focus sealed tube'
_diffrn_radiation_type MoK\a
_diffrn_radiation_wavelength 0.71073
_diffrn_reflns_av_R_equivalents 0.0529
_diffrn_reflns_av_sigmaI/netI 0.0939
_diffrn_reflns_limit_h_max 32
_diffrn_reflns_limit_h_min -32
_diffrn_reflns_limit_k_max 6
_diffrn_reflns_limit_k_min -6
_diffrn_reflns_limit_l_max 20
_diffrn_reflns_limit_l_min -20
_diffrn_reflns_number 8961
_diffrn_reflns_theta_full 27.54
_diffrn_reflns_theta_max 27.54
_diffrn_reflns_theta_min 2.60
_exptl_absorpt_coefficient_mu 9.959
_exptl_absorpt_correction_T_max 1.000000
_exptl_absorpt_correction_T_min 0.400197
_exptl_absorpt_correction_type multi-scan
_exptl_absorpt_process_details 'SADABS, R. Blessing, 1995'
_exptl_crystal_colour 'dark green'
_exptl_crystal_density_diffrn 2.400
_exptl_crystal_density_method 'not measured'
_exptl_crystal_description needle
_exptl_crystal_F_000 1136
_exptl_crystal_size_max 0.38
_exptl_crystal_size_mid 0.18
_exptl_crystal_size_min 0.08
_refine_diff_density_max 0.924
_refine_diff_density_min -0.790
_refine_diff_density_rms 0.142
_refine_ls_abs_structure_details 'Flack H D (1983), Acta Cryst. A39, 876-881'
_refine_ls_abs_structure_Flack 0.467(14)
_refine_ls_extinction_method none
_refine_ls_goodness_of_fit_ref 1.024
_refine_ls_hydrogen_treatment riding
_refine_ls_matrix_type full
_refine_ls_number_parameters 200
_refine_ls_number_reflns 3723
_refine_ls_number_restraints 2
_refine_ls_restrained_S_all 1.024
_refine_ls_R_factor_all 0.0519
_refine_ls_R_factor_gt 0.0441
_refine_ls_shift/su_max 0.001
_refine_ls_shift/su_mean 0.000
_refine_ls_structure_factor_coef Fsqd
_refine_ls_weighting_details 'calc w=1/[\s^2^(Fo^2^)+(0.0000P)^2^+4.4027P] where P=(Fo^2^+2Fc^2^)/3'
_refine_ls_weighting_scheme calc
_refine_ls_wR_factor_gt 0.1009
_refine_ls_wR_factor_ref 0.1073
_reflns_number_gt 3344
_reflns_number_total 3723
_reflns_threshold_expression >2sigma(I)
_cod_data_source_file cg401513n_si_014.cif
_cod_data_source_block 03133
_cod_original_sg_symbol_H-M Cc
_cod_database_code 4510187

loop_
_symmetry_equiv_pos_as_xyz
'x, y, z'
'x, -y, z+1/2'
'x+1/2, y+1/2, z'
'x+1/2, -y+1/2, z+1/2'

loop_
_atom_site_label
_atom_site_type_symbol
_atom_site_fract_x
_atom_site_fract_y
_atom_site_fract_z
_atom_site_U_iso_or_equiv
_atom_site_adp_type
_atom_site_occupancy
_atom_site_symmetry_multiplicity
_atom_site_calc_flag
_atom_site_refinement_flags
Br1 Br 0.73539(4) -0.15314(16) 0.84260(6) 0.0348(2) Uani 1 1 d .
Br2 Br 0.71779(4) 0.54267(16) 0.51139(6) 0.0335(2) Uani 1 1 d .
S1 S 0.69380(9) 0.1384(4) 0.63788(16) 0.0292(4) Uani 1 1 d .
O1 O 0.8468(2) 0.5555(10) 0.7412(4) 0.0271(11) Uani 1 1 d .
O2 O 0.8556(2) 0.2235(9) 0.9006(4) 0.0278(10) Uani 1 1 d .
C1 C 0.7507(4) 0.0822(13) 0.7661(6) 0.0278(16) Uani 1 1 d .
C2 C 0.8034(3) 0.2286(12) 0.8019(5) 0.0216(13) Uani 1 1 d .
C3 C 0.7988(3) 0.3927(13) 0.7237(5) 0.0236(14) Uani 1 1 d .
C4 C 0.7430(3) 0.3628(14) 0.6337(5) 0.0234(14) Uani 1 1 d .
C5 C 0.8936(4) 0.5931(14) 0.8497(6) 0.0274(15) Uani 1 1 d .
H5A H 0.8764 0.7163 0.8777 0.033 Uiso 1 1 calc R
H5B H 0.9323 0.6749 0.8599 0.033 Uiso 1 1 calc R
C6 C 0.9110(4) 0.3316(14) 0.9073(6) 0.0275(16) Uani 1 1 d .
H6A H 0.9261 0.2042 0.8774 0.033 Uiso 1 1 calc R
H6B H 0.9457 0.3603 0.9801 0.033 Uiso 1 1 calc R
Br3 Br 1.06234(3) 1.16049(17) 0.55190(5) 0.0327(2) Uani 1 1 d .
Br4 Br 1.05968(3) 0.46353(14) 0.86478(5) 0.02940(18) Uani 1 1 d .
S2 S 1.09458(9) 0.7640(4) 0.72894(15) 0.0280(4) Uani 1 1 d .
O3 O 0.9417(2) 0.8808(9) 0.7257(4) 0.0253(10) Uani 1 1 d .
O4 O 0.9449(2) 1.2157(9) 0.5793(4) 0.0269(10) Uani 1 1 d .
C7 C 1.0448(3) 1.0019(13) 0.6405(5) 0.0224(14) Uani 1 1 d .
C8 C 0.9924(3) 1.0420(12) 0.6409(5) 0.0209(13) Uani 1 1 d .
C9 C 0.9907(3) 0.8741(12) 0.7134(5) 0.0194(12) Uani 1 1 d .
C10 C 1.0426(3) 0.7188(13) 0.7659(5) 0.0222(14) Uani 1 1 d .
C11 C 0.8851(4) 0.9925(14) 0.6365(6) 0.0268(15) Uani 1 1 d .
H11A H 0.8525 1.0223 0.6516 0.032 Uiso 1 1 calc R
H11B H 0.8675 0.8657 0.5786 0.032 Uiso 1 1 calc R
C12 C 0.9001(3) 1.2507(13) 0.6069(6) 0.0251(14) Uani 1 1 d .
H12A H 0.8604 1.3287 0.5482 0.030 Uiso 1 1 calc R
H12B H 0.9178 1.3767 0.6651 0.030 Uiso 1 1 calc R

loop_
_atom_site_aniso_label
_atom_site_aniso_U_11
_atom_site_aniso_U_22
_atom_site_aniso_U_33
_atom_site_aniso_U_23
_atom_site_aniso_U_13
_atom_site_aniso_U_12
Br1 0.0343(4) 0.0309(4) 0.0445(5) 0.0114(3) 0.0252(4) 0.0002(3)
Br2 0.0408(4) 0.0371(4) 0.0215(4) 0.0042(3) 0.0168(4) 0.0077(3)
S1 0.0245(9) 0.0327(10) 0.0281(10) -0.0023(8) 0.0132(8) -0.0027(7)
O1 0.030(3) 0.028(3) 0.022(3) 0.002(2) 0.014(2) -0.006(2)
O2 0.030(3) 0.028(2) 0.025(3) 0.003(2) 0.015(2) -0.001(2)
C1 0.034(4) 0.017(3) 0.036(4) 0.005(3) 0.022(4) 0.003(3)
C2 0.023(3) 0.019(3) 0.023(3) 0.003(3) 0.014(3) 0.002(3)
C3 0.033(4) 0.020(3) 0.023(3) -0.004(2) 0.019(3) -0.001(3)
C4 0.027(4) 0.022(3) 0.018(3) -0.001(3) 0.011(3) 0.001(3)
C5 0.032(4) 0.023(3) 0.027(4) -0.003(3) 0.016(3) -0.006(3)
C6 0.030(4) 0.023(4) 0.033(4) -0.001(3) 0.020(4) -0.003(3)
Br3 0.0345(4) 0.0384(4) 0.0319(4) 0.0040(3) 0.0227(4) -0.0034(3)
Br4 0.0378(4) 0.0239(4) 0.0229(4) 0.0045(3) 0.0147(3) 0.0044(3)
S2 0.0254(9) 0.0319(10) 0.0268(10) 0.0020(8) 0.0146(8) 0.0052(7)
O3 0.026(3) 0.025(2) 0.027(3) 0.002(2) 0.016(2) 0.0004(19)
O4 0.029(2) 0.024(2) 0.029(3) 0.006(2) 0.017(2) 0.002(2)
C7 0.027(3) 0.022(4) 0.020(4) -0.002(3) 0.015(3) -0.007(3)
C8 0.022(3) 0.020(3) 0.015(3) 0.001(2) 0.007(3) -0.001(2)
C9 0.022(3) 0.016(3) 0.023(3) -0.004(2) 0.014(3) -0.003(2)
C10 0.024(3) 0.019(3) 0.020(4) 0.002(3) 0.011(3) 0.005(3)
C11 0.025(4) 0.022(3) 0.032(4) 0.001(3) 0.015(3) 0.002(3)
C12 0.024(3) 0.024(4) 0.028(4) 0.002(3) 0.014(3) 0.002(3)

loop_
_atom_type_symbol
_atom_type_description
_atom_type_scat_dispersion_real
_atom_type_scat_dispersion_imag
_atom_type_scat_source
C C 0.0033 0.0016 'International Tables Vol C Tables 4.2.6.8 and 6.1.1.4'
H H 0.0000 0.0000 'International Tables Vol C Tables 4.2.6.8 and 6.1.1.4'
O O 0.0106 0.0060 'International Tables Vol C Tables 4.2.6.8 and 6.1.1.4'
S S 0.1246 0.1234 'International Tables Vol C Tables 4.2.6.8 and 6.1.1.4'
Br Br -0.2901 2.4595 'International Tables Vol C Tables 4.2.6.8 and 6.1.1.4'

loop_
_geom_angle_atom_site_label_1
_geom_angle_atom_site_label_2
_geom_angle_atom_site_label_3
_geom_angle
C4 S1 C1 90.1(4)
C3 O1 C5 111.7(5)
C2 O2 C6 111.2(5)
C2 C1 S1 112.8(5)
C2 C1 Br1 126.2(6)
S1 C1 Br1 121.0(4)
C1 C2 O2 125.0(6)
C1 C2 C3 111.8(6)
O2 C2 C3 123.2(6)
C4 C3 O1 125.4(6)
C4 C3 C2 112.0(6)
O1 C3 C2 122.6(6)
C3 C4 S1 113.3(5)
C3 C4 Br2 125.6(5)
S1 C4 Br2 121.1(4)
O1 C5 C6 111.4(6)
O1 C5 H5A 109.4
C6 C5 H5A 109.4
O1 C5 H5B 109.4
C6 C5 H5B 109.4
H5A C5 H5B 108.0
O2 C6 C5 109.5(6)
O2 C6 H6A 109.8
C5 C6 H6A 109.8
O2 C6 H6B 109.8
C5 C6 H6B 109.8
H6A C6 H6B 108.2
C10 S2 C7 90.6(3)
C9 O3 C11 111.2(5)
C8 O4 C12 113.6(5)
C8 C7 S2 112.3(5)
C8 C7 Br3 126.0(6)
S2 C7 Br3 121.6(4)
C7 C8 O4 125.3(6)
C7 C8 C9 112.5(6)
O4 C8 C9 122.2(6)
C10 C9 O3 125.8(6)
C10 C9 C8 112.0(6)
O3 C9 C8 122.2(6)
C9 C10 S2 112.7(5)
C9 C10 Br4 127.0(5)
S2 C10 Br4 120.3(4)
O3 C11 C12 110.5(6)
O3 C11 H11A 109.5
C12 C11 H11A 109.5
O3 C11 H11B 109.5
C12 C11 H11B 109.5
H11A C11 H11B 108.1
O4 C12 C11 111.6(6)
O4 C12 H12A 109.3
C11 C12 H12A 109.3
O4 C12 H12B 109.3
C11 C12 H12B 109.3
H12A C12 H12B 108.0

loop_
_geom_bond_atom_site_label_1
_geom_bond_atom_site_label_2
_geom_bond_distance
Br1 C1 1.875(7)
Br2 C4 1.883(7)
S1 C4 1.710(7)
S1 C1 1.725(8)
O1 C3 1.360(8)
O1 C5 1.446(9)
O2 C2 1.366(8)
O2 C6 1.451(9)
C1 C2 1.341(10)
C2 C3 1.430(9)
C3 C4 1.338(10)
C5 C6 1.515(10)
C5 H5A 0.9900
C5 H5B 0.9900
C6 H6A 0.9900
C6 H6B 0.9900
Br3 C7 1.861(7)
Br4 C10 1.870(7)
S2 C10 1.725(7)
S2 C7 1.731(8)
O3 C9 1.360(7)
O3 C11 1.448(9)
O4 C8 1.360(8)
O4 C12 1.434(8)
C7 C8 1.344(9)
C8 C9 1.438(9)
C9 C10 1.345(9)
C11 C12 1.497(10)
C11 H11A 0.9900
C11 H11B 0.9900
C12 H12A 0.9900
C12 H12B 0.9900

loop_
_geom_torsion_atom_site_label_1
_geom_torsion_atom_site_label_2
_geom_torsion_atom_site_label_3
_geom_torsion_atom_site_label_4
_geom_torsion
C4 S1 C1 C2 0.4(6)
C4 S1 C1 Br1 178.3(5)
S1 C1 C2 O2 179.9(5)
Br1 C1 C2 O2 2.1(10)
S1 C1 C2 C3 -0.5(8)
Br1 C1 C2 C3 -178.3(5)
C6 O2 C2 C1 161.1(7)
C6 O2 C2 C3 -18.5(8)
C5 O1 C3 C4 165.8(7)
C5 O1 C3 C2 -15.0(9)
C1 C2 C3 C4 0.4(9)
O2 C2 C3 C4 -180.0(6)
C1 C2 C3 O1 -178.8(6)
O2 C2 C3 O1 0.8(10)
O1 C3 C4 S1 179.1(5)
C2 C3 C4 S1 -0.2(8)
O1 C3 C4 Br2 -1.0(10)
C2 C3 C4 Br2 179.7(5)
C1 S1 C4 C3 -0.1(6)
C1 S1 C4 Br2 180.0(5)
C3 O1 C5 C6 45.6(8)
C2 O2 C6 C5 47.9(7)
O1 C5 C6 O2 -64.4(7)
C10 S2 C7 C8 0.3(6)
C10 S2 C7 Br3 -176.2(4)
S2 C7 C8 O4 -179.6(5)
Br3 C7 C8 O4 -3.3(10)
S2 C7 C8 C9 -1.0(8)
Br3 C7 C8 C9 175.4(5)
C12 O4 C8 C7 -170.4(6)
C12 O4 C8 C9 11.1(9)
C11 O3 C9 C10 -159.7(7)
C11 O3 C9 C8 21.2(8)
C7 C8 C9 C10 1.3(8)
O4 C8 C9 C10 -180.0(6)
C7 C8 C9 O3 -179.5(6)
O4 C8 C9 O3 -0.8(10)
O3 C9 C10 S2 179.8(5)
C8 C9 C10 S2 -1.0(8)
O3 C9 C10 Br4 2.8(11)
C8 C9 C10 Br4 -178.1(5)
C7 S2 C10 C9 0.4(6)
C7 S2 C10 Br4 177.7(4)
C9 O3 C11 C12 -50.1(7)
C8 O4 C12 C11 -40.6(8)
O3 C11 C12 O4 62.1(8)
